data_2312315
loop_
_publ_author_name
'Chen, Ziqiang'
'Xin, Gaojie'
'Gao, Penglian'
'Jin, Yingying'

_publ_section_title
;
 Synthesis, structures and properties of two donor-acceptor acridone-based
 compounds.
;
_journal_coeditor_code UX3002
_journal_issue 10
_journal_name_full 'Acta crystallographica. Section C, Structural chemistry'
_journal_paper_doi 10.1107/S2053229623007994
_journal_volume 79
_journal_year 2023
_chemical_formula_iupac 'C34 H20 N4'
_chemical_formula_moiety 'C34 H20 N4'
_chemical_formula_sum 'C34 H20 N4'
_chemical_formula_weight 484.54
_chemical_name_common 2-{10-[4-(9<i>H</i>-Carbazol-9-yl)phenyl]acridin-9(10<i>H</i>)-ylidene}malononitrile
_chemical_name_systematic
;
2-{10-[4-(Carbazol-9-yl)phenyl]acridin-9-ylidene}propanedinitrile
;
_space_group_crystal_system monoclinic
_space_group_IT_number 14
_space_group_name_Hall '-P 2ybc'
_space_group_name_H-M_alt 'P 1 21/c 1'
_atom_sites_solution_hydrogens geom
_atom_sites_solution_primary dual
_audit_creation_method
;
Olex2 1.5
(compiled 2023.08.24 svn.re1ec1418 for OlexSys, GUI svn.r6817)
;
_cell_angle_alpha 90
_cell_angle_beta 96.280(2)
_cell_angle_gamma 90
_cell_formula_units_Z 4
_cell_length_a 11.7306(10)
_cell_length_b 7.1509(6)
_cell_length_c 29.769(2)
_cell_measurement_reflns_used 7381
_cell_measurement_temperature 296.0(10)
_cell_measurement_theta_max 59.240
_cell_measurement_theta_min 4.511
_cell_volume 2482.2(3)
_computing_cell_refinement
;
SAINT (Bruker, 2016)
;
_computing_data_collection
;
APEX2 (Bruker, 2008)
;
_computing_data_reduction
;
SAINT (Bruker, 2016)
;
_computing_molecular_graphics
;
OLEX2 (Dolomanov <i>et al.</i>,  2009)
;
_computing_publication_material
;
OLEX2 (Dolomanov <i>et al.</i>,  2009) and
Mercury (Macrae <i>et al.</i>,  2020)
;
_computing_structure_refinement
;
SHELXL2013 (Sheldrick, 2015)
;
_computing_structure_solution
;
XM (Sheldrick, 2008)
;
_diffrn_ambient_temperature 296.0(10)
_diffrn_measured_fraction_theta_full 1.000
_diffrn_measured_fraction_theta_max 0.954
_diffrn_measurement_device_type 'Bruker APEXII CCD'
_diffrn_measurement_method '\f and \w scans'
_diffrn_radiation_type MoK\a
_diffrn_radiation_wavelength 0.71073
_diffrn_reflns_av_R_equivalents 0.0216
_diffrn_reflns_av_unetI/netI 0.0293
_diffrn_reflns_limit_h_max 15
_diffrn_reflns_limit_h_min -15
_diffrn_reflns_limit_k_max 9
_diffrn_reflns_limit_k_min -9
_diffrn_reflns_limit_l_max 32
_diffrn_reflns_limit_l_min -38
_diffrn_reflns_number 15857
_diffrn_reflns_theta_full 25.242
_diffrn_reflns_theta_max 27.767
_diffrn_reflns_theta_min 1.376
_exptl_absorpt_coefficient_mu 0.078
_exptl_absorpt_correction_T_max 0.7456
_exptl_absorpt_correction_T_min 0.6791
_exptl_absorpt_correction_type multi-scan
_exptl_absorpt_process_details
;
(SADABS; Bruker, 2008)
;
_exptl_crystal_colour red
_exptl_crystal_density_diffrn 1.297
_exptl_crystal_description block
_exptl_crystal_F_000 1008
_exptl_crystal_size_max 0.3
_exptl_crystal_size_mid 0.2
_exptl_crystal_size_min 0.2
_refine_diff_density_max 0.214
_refine_diff_density_min -0.190
_refine_ls_extinction_method none
_refine_ls_goodness_of_fit_ref 1.024
_refine_ls_hydrogen_treatment constr
_refine_ls_matrix_type full
_refine_ls_number_parameters 362
_refine_ls_number_reflns 5586
_refine_ls_number_restraints 0
_refine_ls_restrained_S_all 1.024
_refine_ls_R_factor_all 0.0784
_refine_ls_R_factor_gt 0.0480
_refine_ls_shift/su_max 0.001
_refine_ls_shift/su_mean 0.000
_refine_ls_structure_factor_coef Fsqd
_refine_ls_weighting_details
;
 w=1/[\s^2^(Fo^2^)+(0.0658P)^2^+0.4699P]
 where P=(Fo^2^+2Fc^2^)/3
;
_refine_ls_weighting_scheme calc
_refine_ls_wR_factor_gt 0.1230
_refine_ls_wR_factor_ref 0.1391
_reflns_number_gt 3773
_reflns_number_total 5586
_reflns_threshold_expression 'I > 2\s(I)'
_cod_data_source_file ux3002sup1.cif
_cod_data_source_block CzPh-AD-DCN
_cod_database_code 2312315
_shelx_space_group_comment
;
The symmetry employed for this shelxl refinement is uniquely defined
by the following loop, which should always be used as a source of
symmetry information in preference to the above space-group names.
They are only intended as comments.
;
_shelx_estimated_absorpt_t_min 0.977
_shelx_estimated_absorpt_t_max 0.985
_shelxl_version_number 20.13

loop_
_space_group_symop_operation_xyz
'x, y, z'
'-x, y+1/2, -z+1/2'
'-x, -y, -z'
'x, -y-1/2, z-1/2'

loop_
_atom_site_type_symbol
_atom_site_label
_atom_site_fract_x
_atom_site_fract_y
_atom_site_fract_z
_atom_site_U_iso_or_equiv
_atom_site_adp_type
_atom_site_calc_flag
_atom_site_occupancy
_atom_site_disorder_assembly
_atom_site_disorder_group
N N2 0.01150(11) 0.89314(19) 0.10906(5) 0.0455(3) Uani d 1 . .
C C26 -0.14112(13) 0.9975(2) 0.05289(5) 0.0418(4) Uani d 1 . .
C C19 -0.03534(14) 0.9952(2) 0.14222(6) 0.0441(4) Uani d 1 . .
C C27 -0.04589(13) 0.8817(2) 0.06572(6) 0.0424(4) Uani d 1 . .
C C25 -0.16825(13) 1.1462(2) 0.08296(6) 0.0431(4) Uani d 1 . .
C C31 -0.20333(15) 0.9639(2) 0.01039(6) 0.0508(4) Uani d 1 . .
H H31 -0.2705 1.0305 0.0022 0.056(5) Uiso calc 1 . .
C C16 0.09618(13) 0.7507(2) 0.12282(6) 0.0461(4) Uani d 1 . .
N N1 0.33025(12) 0.3228(2) 0.16014(5) 0.0504(4) Uani d 1 . .
C C28 -0.00800(15) 0.7571(2) 0.03423(6) 0.0522(4) Uani d 1 . .
H H28 0.0580 0.6868 0.0419 0.064(6) Uiso calc 1 . .
C C24 -0.12799(13) 1.1172(2) 0.13054(5) 0.0437(4) Uani d 1 . .
C C7 0.45470(13) 0.0812(2) 0.15464(6) 0.0480(4) Uani d 1 . .
C C1 0.33444(13) 0.2208(2) 0.20027(6) 0.0471(4) Uani d 1 . .
C C20 0.01069(17) 0.9809(3) 0.18760(6) 0.0556(5) Uani d 1 . .
H H20 0.0752 0.9073 0.1953 0.069(6) Uiso calc 1 . .
C C17 0.21093(14) 0.7814(2) 0.12107(6) 0.0526(4) Uani d 1 . .
H H17 0.2363 0.8964 0.1114 0.054(5) Uiso calc 1 . .
C C15 0.05823(14) 0.5812(3) 0.13756(7) 0.0578(5) Uani d 1 . .
H H15 -0.0196 0.5622 0.1393 0.063(5) Uiso calc 1 . .
C C32 -0.22267(14) 1.3083(2) 0.06736(6) 0.0486(4) Uani d 1 . .
C C8 0.40307(13) 0.2368(2) 0.13201(6) 0.0474(4) Uani d 1 . .
C C13 0.25177(14) 0.4698(2) 0.14758(6) 0.0464(4) Uani d 1 . .
C C14 0.13524(15) 0.4405(3) 0.14963(7) 0.0581(5) Uani d 1 . .
H H14 0.1095 0.3258 0.1592 0.062(5) Uiso calc 1 . .
C C29 -0.06687(17) 0.7377(3) -0.00762(7) 0.0583(5) Uani d 1 . .
H H29 -0.0393 0.6579 -0.0286 0.058(5) Uiso calc 1 . .
C C6 0.41193(13) 0.0723(2) 0.19826(6) 0.0474(4) Uani d 1 . .
C C18 0.28887(14) 0.6411(2) 0.13366(6) 0.0535(5) Uani d 1 . .
H H18 0.3668 0.6623 0.1327 0.066(6) Uiso calc 1 . .
C C2 0.27914(16) 0.2535(3) 0.23808(7) 0.0582(5) Uani d 1 . .
H H2 0.2277 0.3521 0.2390 0.054(5) Uiso calc 1 . .
C C23 -0.17888(17) 1.2037(3) 0.16575(6) 0.0561(5) Uani d 1 . .
H H23 -0.2438 1.2773 0.1588 0.066(6) Uiso calc 1 . .
C C34 -0.24105(17) 1.4704(3) 0.09420(7) 0.0611(5) Uani d 1 . .
C C30 -0.16760(17) 0.8365(3) -0.01901(6) 0.0582(5) Uani d 1 . .
H H30 -0.2107 0.8157 -0.0467 0.065(6) Uiso calc 1 . .
C C9 0.42338(15) 0.2824(3) 0.08840(7) 0.0600(5) Uani d 1 . .
H H9 0.3904 0.3877 0.0739 0.065(6) Uiso calc 1 . .
C C22 -0.13504(19) 1.1821(3) 0.21007(7) 0.0652(5) Uani d 1 . .
H H22 -0.1703 1.2399 0.2329 0.084(7) Uiso calc 1 . .
C C33 -0.25680(18) 1.3497(3) 0.02063(7) 0.0631(5) Uani d 1 . .
C C12 0.52807(15) -0.0313(3) 0.13261(8) 0.0610(5) Uani d 1 . .
H H12 0.5641 -0.1336 0.1473 0.072(6) Uiso calc 1 . .
N N4 -0.2561(2) 1.6069(3) 0.11275(7) 0.0876(6) Uani d 1 . .
C C5 0.43323(16) -0.0452(3) 0.23532(7) 0.0615(5) Uani d 1 . .
H H5 0.4835 -0.1455 0.2345 0.081(7) Uiso calc 1 . .
C C21 -0.03832(19) 1.0739(3) 0.22061(7) 0.0641(5) Uani d 1 . .
H H21 -0.0063 1.0644 0.2505 0.077(6) Uiso calc 1 . .
C C4 0.37960(17) -0.0121(3) 0.27298(8) 0.0715(6) Uani d 1 . .
H H4 0.3948 -0.0893 0.2981 0.079(7) Uiso calc 1 . .
C C10 0.49432(18) 0.1659(4) 0.06726(8) 0.0741(6) Uani d 1 . .
H H10 0.5078 0.1915 0.0377 0.089(8) Uiso calc 1 . .
N N3 -0.2855(2) 1.3926(3) -0.01583(7) 0.0968(7) Uani d 1 . .
C C11 0.54647(18) 0.0102(3) 0.08920(9) 0.0742(6) Uani d 1 . .
H H11 0.5941 -0.0658 0.0741 0.085(7) Uiso calc 1 . .
C C3 0.30259(17) 0.1352(3) 0.27456(7) 0.0685(6) Uani d 1 . .
H H3 0.2665 0.1541 0.3005 0.082 Uiso calc 1 . .

loop_
_atom_site_aniso_label
_atom_site_aniso_U_11
_atom_site_aniso_U_22
_atom_site_aniso_U_33
_atom_site_aniso_U_12
_atom_site_aniso_U_13
_atom_site_aniso_U_23
N2 0.0442(7) 0.0416(7) 0.0492(8) 0.0079(6) -0.0016(6) 0.0050(6)
C26 0.0412(8) 0.0385(8) 0.0453(9) -0.0006(7) 0.0025(7) 0.0058(7)
C19 0.0448(8) 0.0378(8) 0.0488(10) -0.0009(7) 0.0008(7) 0.0056(7)
C27 0.0424(8) 0.0349(8) 0.0493(10) -0.0001(7) 0.0029(7) 0.0047(7)
C25 0.0371(8) 0.0433(9) 0.0484(9) 0.0015(7) 0.0032(7) 0.0046(7)
C31 0.0499(10) 0.0466(10) 0.0538(11) 0.0009(8) -0.0039(8) 0.0042(8)
C16 0.0434(8) 0.0382(9) 0.0549(10) 0.0050(7) -0.0023(7) 0.0056(8)
N1 0.0479(8) 0.0473(8) 0.0546(9) 0.0088(6) -0.0008(6) 0.0104(7)
C28 0.0524(10) 0.0414(9) 0.0626(11) 0.0057(8) 0.0050(8) 0.0000(8)
C24 0.0462(8) 0.0389(8) 0.0451(9) 0.0008(7) 0.0017(7) 0.0042(7)
C7 0.0366(8) 0.0436(9) 0.0616(11) -0.0022(7) -0.0046(7) 0.0040(8)
C1 0.0412(8) 0.0452(9) 0.0528(10) -0.0003(7) -0.0051(7) 0.0067(8)
C20 0.0595(11) 0.0518(10) 0.0526(11) 0.0042(9) -0.0072(9) 0.0075(9)
C17 0.0480(9) 0.0393(9) 0.0689(12) -0.0028(7) -0.0007(8) 0.0112(8)
C15 0.0368(8) 0.0513(11) 0.0837(14) -0.0006(8) -0.0008(8) 0.0155(10)
C32 0.0462(9) 0.0506(10) 0.0483(10) 0.0122(8) 0.0018(7) 0.0031(8)
C8 0.0360(8) 0.0481(10) 0.0560(11) 0.0004(7) -0.0037(7) 0.0055(8)
C13 0.0413(8) 0.0420(9) 0.0540(10) 0.0054(7) -0.0038(7) 0.0071(8)
C14 0.0478(9) 0.0425(10) 0.0821(14) -0.0040(8) -0.0024(9) 0.0177(9)
C29 0.0717(12) 0.0445(10) 0.0588(12) -0.0013(9) 0.0077(10) -0.0068(9)
C6 0.0390(8) 0.0415(9) 0.0591(11) -0.0029(7) -0.0067(7) 0.0073(8)
C18 0.0378(8) 0.0511(10) 0.0702(12) -0.0020(8) -0.0009(8) 0.0116(9)
C2 0.0516(10) 0.0609(12) 0.0612(12) 0.0040(9) 0.0015(9) 0.0036(10)
C23 0.0626(11) 0.0520(10) 0.0541(11) 0.0110(9) 0.0080(9) 0.0028(9)
C34 0.0638(12) 0.0582(12) 0.0603(12) 0.0161(10) 0.0021(9) 0.0076(10)
C30 0.0680(12) 0.0509(11) 0.0528(11) -0.0073(9) -0.0067(9) -0.0029(9)
C9 0.0476(10) 0.0701(13) 0.0608(12) 0.0027(9) -0.0008(8) 0.0149(10)
C22 0.0856(14) 0.0621(12) 0.0483(11) 0.0105(11) 0.0095(10) -0.0012(10)
C33 0.0730(13) 0.0547(12) 0.0602(13) 0.0133(10) 0.0002(10) 0.0080(10)
C12 0.0440(9) 0.0532(11) 0.0857(15) 0.0062(8) 0.0057(10) 0.0030(10)
N4 0.1210(17) 0.0609(12) 0.0812(13) 0.0298(12) 0.0126(12) -0.0021(10)
C5 0.0504(10) 0.0563(12) 0.0760(14) 0.0028(9) -0.0020(10) 0.0226(10)
C21 0.0822(14) 0.0633(12) 0.0441(11) 0.0002(11) -0.0053(10) 0.0052(9)
C4 0.0606(12) 0.0802(15) 0.0714(14) -0.0028(11) -0.0034(11) 0.0343(12)
C10 0.0577(12) 0.0965(17) 0.0696(15) -0.0010(12) 0.0138(10) 0.0075(13)
N3 0.143(2) 0.0783(13) 0.0637(13) 0.0261(14) -0.0113(12) 0.0178(10)
C11 0.0544(12) 0.0832(16) 0.0875(17) 0.0055(11) 0.0188(11) -0.0040(13)
C3 0.0593(11) 0.0872(15) 0.0586(12) -0.0092(11) 0.0052(9) 0.0124(11)

loop_
_atom_type_symbol
_atom_type_description
_atom_type_scat_dispersion_real
_atom_type_scat_dispersion_imag
_atom_type_scat_source
C C 0.0033 0.0016 'International Tables Vol C Tables 4.2.6.8 and 6.1.1.4'
H H 0.0000 0.0000 'International Tables Vol C Tables 4.2.6.8 and 6.1.1.4'
N N 0.0061 0.0033 'International Tables Vol C Tables 4.2.6.8 and 6.1.1.4'

loop_
_geom_angle_atom_site_label_1
_geom_angle_atom_site_label_2
_geom_angle_atom_site_label_3
_geom_angle_site_symmetry_1
_geom_angle_site_symmetry_3
_geom_angle
_geom_angle_publ_flag
C19 N2 C27 . . 120.11(13) ?
C19 N2 C16 . . 118.70(13) ?
C27 N2 C16 . . 117.89(14) ?
C27 C26 C25 . . 119.04(14) ?
C27 C26 C31 . . 117.40(15) ?
C31 C26 C25 . . 123.54(15) ?
N2 C19 C24 . . 120.34(14) ?
N2 C19 C20 . . 120.40(15) ?
C20 C19 C24 . . 119.25(16) ?
N2 C27 C26 . . 120.38(15) ?
N2 C27 C28 . . 120.11(14) ?
C28 C27 C26 . . 119.50(15) ?
C26 C25 C24 . . 115.21(14) ?
C32 C25 C26 . . 122.31(15) ?
C32 C25 C24 . . 122.39(15) ?
C26 C31 H31 . . 119.2 ?
C30 C31 C26 . . 121.69(16) ?
C30 C31 H31 . . 119.2 ?
C17 C16 N2 . . 121.48(15) ?
C17 C16 C15 . . 120.36(15) ?
C15 C16 N2 . . 118.16(14) ?
C1 N1 C8 . . 108.40(13) ?
C1 N1 C13 . . 124.97(15) ?
C8 N1 C13 . . 125.94(14) ?
C27 C28 H28 . . 119.7 ?
C29 C28 C27 . . 120.66(16) ?
C29 C28 H28 . . 119.7 ?
C19 C24 C25 . . 119.19(15) ?
C23 C24 C19 . . 117.93(15) ?
C23 C24 C25 . . 122.88(15) ?
C8 C7 C6 . . 107.00(15) ?
C12 C7 C8 . . 119.21(17) ?
C12 C7 C6 . . 133.73(17) ?
N1 C1 C6 . . 108.73(15) ?
C2 C1 N1 . . 129.36(16) ?
C2 C1 C6 . . 121.86(16) ?
C19 C20 H20 . . 119.7 ?
C21 C20 C19 . . 120.66(18) ?
C21 C20 H20 . . 119.7 ?
C16 C17 H17 . . 120.1 ?
C16 C17 C18 . . 119.80(16) ?
C18 C17 H17 . . 120.1 ?
C16 C15 H15 . . 120.0 ?
C14 C15 C16 . . 120.06(16) ?
C14 C15 H15 . . 120.0 ?
C25 C32 C34 . . 125.65(16) ?
C25 C32 C33 . . 124.68(17) ?
C33 C32 C34 . . 109.24(15) ?
N1 C8 C7 . . 108.66(15) ?
C9 C8 N1 . . 129.47(16) ?
C9 C8 C7 . . 121.84(17) ?
C14 C13 N1 . . 119.28(15) ?
C18 C13 N1 . . 121.33(15) ?
C18 C13 C14 . . 119.39(15) ?
C15 C14 C13 . . 120.00(16) ?
C15 C14 H14 . . 120.0 ?
C13 C14 H14 . . 120.0 ?
C28 C29 H29 . . 119.8 ?
C28 C29 C30 . . 120.31(18) ?
C30 C29 H29 . . 119.8 ?
C1 C6 C7 . . 107.19(14) ?
C5 C6 C7 . . 133.75(17) ?
C5 C6 C1 . . 119.05(18) ?
C17 C18 H18 . . 119.8 ?
C13 C18 C17 . . 120.37(15) ?
C13 C18 H18 . . 119.8 ?
C1 C2 H2 . . 121.1 ?
C1 C2 C3 . . 117.85(19) ?
C3 C2 H2 . . 121.1 ?
C24 C23 H23 . . 119.2 ?
C22 C23 C24 . . 121.52(18) ?
C22 C23 H23 . . 119.2 ?
N4 C34 C32 . . 175.1(2) ?
C31 C30 C29 . . 119.86(17) ?
C31 C30 H30 . . 120.1 ?
C29 C30 H30 . . 120.1 ?
C8 C9 H9 . . 121.3 ?
C10 C9 C8 . . 117.43(19) ?
C10 C9 H9 . . 121.3 ?
C23 C22 H22 . . 120.2 ?
C23 C22 C21 . . 119.62(19) ?
C21 C22 H22 . . 120.2 ?
N3 C33 C32 . . 176.1(2) ?
C7 C12 H12 . . 120.3 ?
C11 C12 C7 . . 119.31(19) ?
C11 C12 H12 . . 120.3 ?
C6 C5 H5 . . 120.4 ?
C4 C5 C6 . . 119.24(19) ?
C4 C5 H5 . . 120.4 ?
C20 C21 C22 . . 120.66(18) ?
C20 C21 H21 . . 119.7 ?
C22 C21 H21 . . 119.7 ?
C5 C4 H4 . . 119.4 ?
C5 C4 C3 . . 121.24(19) ?
C3 C4 H4 . . 119.4 ?
C9 C10 H10 . . 119.2 ?
C9 C10 C11 . . 121.6(2) ?
C11 C10 H10 . . 119.2 ?
C12 C11 C10 . . 120.6(2) ?
C12 C11 H11 . . 119.7 ?
C10 C11 H11 . . 119.7 ?
C2 C3 C4 . . 120.8(2) ?
C2 C3 H3 . . 119.6 ?
C4 C3 H3 . . 119.6 ?

loop_
_geom_bond_atom_site_label_1
_geom_bond_atom_site_label_2
_geom_bond_site_symmetry_2
_geom_bond_distance
_geom_bond_publ_flag
N2 C19 . 1.388(2) ?
N2 C27 . 1.391(2) ?
N2 C16 . 1.4500(19) ?
C26 C27 . 1.409(2) ?
C26 C25 . 1.448(2) ?
C26 C31 . 1.410(2) ?
C19 C24 . 1.407(2) ?
C19 C20 . 1.403(2) ?
C27 C28 . 1.401(2) ?
C25 C24 . 1.458(2) ?
C25 C32 . 1.379(2) ?
C31 H31 . 0.9300 ?
C31 C30 . 1.361(3) ?
C16 C17 . 1.370(2) ?
C16 C15 . 1.379(2) ?
N1 C1 . 1.396(2) ?
N1 C8 . 1.402(2) ?
N1 C13 . 1.420(2) ?
C28 H28 . 0.9300 ?
C28 C29 . 1.364(3) ?
C24 C23 . 1.405(2) ?
C7 C8 . 1.403(2) ?
C7 C6 . 1.444(3) ?
C7 C12 . 1.394(3) ?
C1 C6 . 1.403(2) ?
C1 C2 . 1.379(3) ?
C20 H20 . 0.9300 ?
C20 C21 . 1.365(3) ?
C17 H17 . 0.9300 ?
C17 C18 . 1.381(2) ?
C15 H15 . 0.9300 ?
C15 C14 . 1.373(2) ?
C32 C34 . 1.438(3) ?
C32 C33 . 1.436(3) ?
C8 C9 . 1.384(3) ?
C13 C14 . 1.391(2) ?
C13 C18 . 1.379(2) ?
C14 H14 . 0.9300 ?
C29 H29 . 0.9300 ?
C29 C30 . 1.387(3) ?
C6 C5 . 1.388(2) ?
C18 H18 . 0.9300 ?
C2 H2 . 0.9300 ?
C2 C3 . 1.380(3) ?
C23 H23 . 0.9300 ?
C23 C22 . 1.371(3) ?
C34 N4 . 1.144(3) ?
C30 H30 . 0.9300 ?
C9 H9 . 0.9300 ?
C9 C10 . 1.377(3) ?
C22 H22 . 0.9300 ?
C22 C21 . 1.380(3) ?
C33 N3 . 1.143(2) ?
C12 H12 . 0.9300 ?
C12 C11 . 1.366(3) ?
C5 H5 . 0.9300 ?
C5 C4 . 1.365(3) ?
C21 H21 . 0.9300 ?
C4 H4 . 0.9300 ?
C4 C3 . 1.392(3) ?
C10 H10 . 0.9300 ?
C10 C11 . 1.398(3) ?
C11 H11 . 0.9300 ?
C3 H3 . 0.9300 ?

loop_
_geom_torsion_atom_site_label_1
_geom_torsion_atom_site_label_2
_geom_torsion_atom_site_label_3
_geom_torsion_atom_site_label_4
_geom_torsion_site_symmetry_1
_geom_torsion_site_symmetry_2
_geom_torsion_site_symmetry_3
_geom_torsion_site_symmetry_4
_geom_torsion
_geom_torsion_publ_flag
N2 C19 C24 C25 . . . . -4.8(2) ?
N2 C19 C24 C23 . . . . 174.21(15) ?
N2 C19 C20 C21 . . . . -176.87(17) ?
N2 C27 C28 C29 . . . . 176.71(16) ?
N2 C16 C17 C18 . . . . -178.77(17) ?
N2 C16 C15 C14 . . . . 178.06(17) ?
C26 C27 C28 C29 . . . . -4.5(3) ?
C26 C25 C24 C19 . . . . 23.1(2) ?
C26 C25 C24 C23 . . . . -155.86(16) ?
C26 C25 C32 C34 . . . . -172.59(17) ?
C26 C25 C32 C33 . . . . -0.9(3) ?
C26 C31 C30 C29 . . . . -0.8(3) ?
C19 N2 C27 C26 . . . . 10.8(2) ?
C19 N2 C27 C28 . . . . -170.43(15) ?
C19 N2 C16 C17 . . . . -102.2(2) ?
C19 N2 C16 C15 . . . . 78.2(2) ?
C19 C24 C23 C22 . . . . 4.8(3) ?
C19 C20 C21 C22 . . . . 0.8(3) ?
C27 N2 C19 C24 . . . . -12.7(2) ?
C27 N2 C19 C20 . . . . 168.64(15) ?
C27 N2 C16 C17 . . . . 98.2(2) ?
C27 N2 C16 C15 . . . . -81.3(2) ?
C27 C26 C25 C24 . . . . -25.0(2) ?
C27 C26 C25 C32 . . . . 151.56(16) ?
C27 C26 C31 C30 . . . . -5.8(2) ?
C27 C28 C29 C30 . . . . -2.3(3) ?
C25 C26 C27 N2 . . . . 8.8(2) ?
C25 C26 C27 C28 . . . . -170.05(15) ?
C25 C26 C31 C30 . . . . 172.51(16) ?
C25 C24 C23 C22 . . . . -176.20(18) ?
C31 C26 C27 N2 . . . . -172.85(15) ?
C31 C26 C27 C28 . . . . 8.3(2) ?
C31 C26 C25 C24 . . . . 156.71(16) ?
C31 C26 C25 C32 . . . . -26.7(2) ?
C16 N2 C19 C24 . . . . -171.78(14) ?
C16 N2 C19 C20 . . . . 9.6(2) ?
C16 N2 C27 C26 . . . . 169.98(14) ?
C16 N2 C27 C28 . . . . -11.2(2) ?
C16 C17 C18 C13 . . . . 0.6(3) ?
C16 C15 C14 C13 . . . . 0.9(3) ?
N1 C1 C6 C7 . . . . -1.46(18) ?
N1 C1 C6 C5 . . . . 177.82(15) ?
N1 C1 C2 C3 . . . . -176.82(17) ?
N1 C8 C9 C10 . . . . -175.83(17) ?
N1 C13 C14 C15 . . . . -179.94(18) ?
N1 C13 C18 C17 . . . . 179.22(17) ?
C28 C29 C30 C31 . . . . 5.0(3) ?
C24 C19 C20 C21 . . . . 4.5(3) ?
C24 C25 C32 C34 . . . . 3.7(3) ?
C24 C25 C32 C33 . . . . 175.43(17) ?
C24 C23 C22 C21 . . . . 0.4(3) ?
C7 C8 C9 C10 . . . . 1.7(3) ?
C7 C6 C5 C4 . . . . 178.14(18) ?
C7 C12 C11 C10 . . . . 1.3(3) ?
C1 N1 C8 C7 . . . . -0.75(18) ?
C1 N1 C8 C9 . . . . 177.05(17) ?
C1 N1 C13 C14 . . . . -50.6(2) ?
C1 N1 C13 C18 . . . . 129.01(19) ?
C1 C6 C5 C4 . . . . -0.9(3) ?
C1 C2 C3 C4 . . . . 0.0(3) ?
C20 C19 C24 C25 . . . . 173.85(16) ?
C20 C19 C24 C23 . . . . -7.1(2) ?
C17 C16 C15 C14 . . . . -1.5(3) ?
C15 C16 C17 C18 . . . . 0.7(3) ?
C32 C25 C24 C19 . . . . -153.46(16) ?
C32 C25 C24 C23 . . . . 27.6(2) ?
C8 N1 C1 C6 . . . . 1.38(18) ?
C8 N1 C1 C2 . . . . 178.76(17) ?
C8 N1 C13 C14 . . . . 118.7(2) ?
C8 N1 C13 C18 . . . . -61.7(2) ?
C8 C7 C6 C1 . . . . 0.98(18) ?
C8 C7 C6 C5 . . . . -178.14(19) ?
C8 C7 C12 C11 . . . . -1.2(3) ?
C8 C9 C10 C11 . . . . -1.6(3) ?
C13 N1 C1 C6 . . . . 172.29(15) ?
C13 N1 C1 C2 . . . . -10.3(3) ?
C13 N1 C8 C7 . . . . -171.54(15) ?
C13 N1 C8 C9 . . . . 6.3(3) ?
C14 C13 C18 C17 . . . . -1.2(3) ?
C6 C7 C8 N1 . . . . -0.15(18) ?
C6 C7 C8 C9 . . . . -178.15(15) ?
C6 C7 C12 C11 . . . . 175.92(19) ?
C6 C1 C2 C3 . . . . 0.3(3) ?
C6 C5 C4 C3 . . . . 1.2(3) ?
C18 C13 C14 C15 . . . . 0.4(3) ?
C2 C1 C6 C7 . . . . -179.07(16) ?
C2 C1 C6 C5 . . . . 0.2(3) ?
C23 C22 C21 C20 . . . . -3.3(3) ?
C9 C10 C11 C12 . . . . 0.2(3) ?
C12 C7 C8 N1 . . . . 177.68(15) ?
C12 C7 C8 C9 . . . . -0.3(3) ?
C12 C7 C6 C1 . . . . -176.40(18) ?
C12 C7 C6 C5 . . . . 4.5(3) ?
C5 C4 C3 C2 . . . . -0.7(3) ?

_cod_database_fobs_code 2312315
